data_1537208
loop_
_publ_author_name
'Kvick, A.'
'Smith, J.V.'

_publ_section_title
;
 A neutron diffraction study of the zeolite edingtonite
;
_journal_name_full 'Journal of Chemical Physics'
_journal_page_first 2356
_journal_page_last 2362
_journal_volume 79
_journal_year 1983
_chemical_formula_sum 'Al4 Ba2 H14 O27 Si6'
_chemical_name_systematic 'Ba2 (Al4 Si6 O20) (H2 O)7'
_space_group_IT_number 18
_symmetry_space_group_name_Hall 'P 2 2ab'
_symmetry_space_group_name_H-M 'P 21 21 2'
_cell_angle_alpha 90
_cell_angle_beta 90
_cell_angle_gamma 90
_cell_formula_units_Z 1
_cell_length_a 9.537
_cell_length_b 9.651
_cell_length_c 6.509
_cell_volume 599.099
_citation_journal_id_ASTM JCPSA6
_cod_data_source_file Kvick_JCPSA6_1983_667.cif
_cod_data_source_block H14Al4Ba2O27Si6
_cod_original_cell_volume 599.0986
_cod_original_formula_sum 'H14 Al4 Ba2 O27 Si6'
_cod_database_code 1537208

loop_
_symmetry_equiv_pos_as_xyz
x,y,z
-x,-y,z
x+1/2,-y+1/2,-z
-x+1/2,y+1/2,-z

loop_
_atom_site_label
_atom_site_type_symbol
_atom_site_fract_x
_atom_site_fract_y
_atom_site_fract_z
_atom_site_occupancy
_atom_site_U_iso_or_equiv
Si2 Si+4 -0.17568 0.09407 0.38762 1 0.0
O3 O-2 0.19836 0.03763 0.53741 1 0.0
O4 O-2 0.03649 0.13362 0.87695 1 0.0
Ba1 Ba+2 0.5 0 0.63117 1 0.0
O1 O-2 0.17414 0.33126 0.63273 1 0.0
Si1 Si+4 0 0 0.01365 1 0.0
Al1 Al+3 0.09245 0.17139 0.62657 1 0.0
H1 H+1 0.13081 0.26044 0.0562 0.844 0.0
H3 H+1 0.30048 0.08839 0.04942 0.909 0.0
O2 O-2 -0.05301 0.19639 0.46728 1 0.0
H4 H+1 0.41511 0.2044 0.03767 0.909 0.0
H2 H+1 0.23738 0.36941 0.0635 0.844 0.0
O7 O-2 0.37851 0.122 -0.02375 0.909 0.0
O6 O-2 0.17627 0.32248 0.14994 0.844 0.0
O5 O-2 -0.13505 0.03586 0.15743 1 0.0
